data_1563171
loop_
_publ_author_name
'Lu, Bing-Bing'
'Han, Xue'
'Feng, Cheng-Jie'
'Wang, Duo'
'Ye, Fei'

_publ_section_title
;
 Two Co(II)-Based MOFs Constructed from Resorcin[4]Arene Ligand:
 Syntheses, Structures, and Heterogeneous Catalyst for Conversion of CO2
;
_journal_issue 6
_journal_name_full Crystals
_journal_page_first 574
_journal_paper_doi 10.3390/cryst11060574
_journal_volume 11
_journal_year 2021
_chemical_formula_moiety 'C76 H52 O36 Co5 12H2O 2NH2(CH3)2+ '
_chemical_formula_sum 'C80 H92 Co5 N2 O48'
_chemical_formula_weight 2144.20
_space_group_crystal_system triclinic
_space_group_IT_number 2
_space_group_name_Hall '-P 1'
_space_group_name_H-M_alt 'P -1'
_atom_sites_solution_hydrogens geom
_audit_creation_method SHELXL-2014/7
_cell_angle_alpha 70.883(5)
_cell_angle_beta 74.056(5)
_cell_angle_gamma 85.860(4)
_cell_formula_units_Z 1
_cell_length_a 10.5320(6)
_cell_length_b 13.2619(7)
_cell_length_c 18.1118(10)
_cell_measurement_reflns_used 2902
_cell_measurement_temperature 298(2)
_cell_measurement_theta_max 29.2056
_cell_measurement_theta_min 2.8320
_cell_volume 2297.9(2)
_computing_cell_refinement CrysAlis
_computing_data_collection 10.2375
_computing_data_reduction CrysAlis
_computing_structure_refinement 'SHELXL-2014/7 (Sheldrick, 2014)'
_computing_structure_solution 'SHELXL-2014/7 (Sheldrick, 2014)'
_diffrn_ambient_temperature 298(2)
_diffrn_detector_area_resol_mean 10.2375
_diffrn_measured_fraction_theta_full 0.995
_diffrn_measured_fraction_theta_max 0.832
_diffrn_measurement_device_type 'Xcalibur, Ruby, Gemini ultra'
_diffrn_radiation_type MoK\a
_diffrn_radiation_wavelength 0.71073
_diffrn_reflns_av_R_equivalents 0.0498
_diffrn_reflns_av_unetI/netI 0.1245
_diffrn_reflns_Laue_measured_fraction_full 0.995
_diffrn_reflns_Laue_measured_fraction_max 0.832
_diffrn_reflns_limit_h_max 14
_diffrn_reflns_limit_h_min -13
_diffrn_reflns_limit_k_max 18
_diffrn_reflns_limit_k_min -12
_diffrn_reflns_limit_l_max 24
_diffrn_reflns_limit_l_min -21
_diffrn_reflns_number 16413
_diffrn_reflns_point_group_measured_fraction_full 0.995
_diffrn_reflns_point_group_measured_fraction_max 0.832
_diffrn_reflns_theta_full 25.000
_diffrn_reflns_theta_max 29.270
_diffrn_reflns_theta_min 2.838
_exptl_absorpt_coefficient_mu 0.985
_exptl_absorpt_correction_T_max 1.00000
_exptl_absorpt_correction_T_min 0.97404
_exptl_absorpt_correction_type multi-scan
_exptl_crystal_colour pink
_exptl_crystal_density_diffrn 1.550
_exptl_crystal_description stick
_exptl_crystal_F_000 1105
_exptl_crystal_size_max 0.45
_exptl_crystal_size_mid 0.37
_exptl_crystal_size_min 0.29
_refine_diff_density_max 0.826
_refine_diff_density_min -0.881
_refine_diff_density_rms 0.108
_refine_ls_extinction_method none
_refine_ls_goodness_of_fit_ref 1.211
_refine_ls_hydrogen_treatment constr
_refine_ls_matrix_type full
_refine_ls_number_parameters 565
_refine_ls_number_reflns 10439
_refine_ls_number_restraints 0
_refine_ls_restrained_S_all 1.211
_refine_ls_R_factor_all 0.1538
_refine_ls_R_factor_gt 0.0847
_refine_ls_shift/su_max 0.000
_refine_ls_shift/su_mean 0.000
_refine_ls_structure_factor_coef Fsqd
_refine_ls_weighting_details 'w=1/[\s^2^(Fo^2^)+(0.0463P)^2^+1.0808P] where P=(Fo^2^+2Fc^2^)/3'
_refine_ls_weighting_scheme calc
_refine_ls_wR_factor_gt 0.1648
_refine_ls_wR_factor_ref 0.1883
_reflns_Friedel_coverage 0.000
_reflns_number_gt 5537
_reflns_number_total 10439
_reflns_threshold_expression 'I > 2\s(I)'
_cod_data_source_file p-1_sq.cif
_cod_data_source_block compound1
_cod_database_code 1563171
_shelx_shelxl_version_number 2014/7
_shelx_space_group_comment
;
The symmetry employed for this shelxl refinement is uniquely defined
by the following loop, which should always be used as a source of
symmetry information in preference to the above space-group names.
They are only intended as comments.
;

loop_
_space_group_symop_operation_xyz
'x, y, z'
'-x, -y, -z'

loop_
_atom_site_label
_atom_site_type_symbol
_atom_site_fract_x
_atom_site_fract_y
_atom_site_fract_z
_atom_site_U_iso_or_equiv
_atom_site_adp_type
_atom_site_occupancy
_atom_site_site_symmetry_order
_atom_site_calc_flag
_atom_site_refinement_flags_posn
_atom_site_refinement_flags_adp
_atom_site_refinement_flags_occupancy
_atom_site_disorder_assembly
_atom_site_disorder_group
Co1 Co -1.0000 1.0000 -0.5000 0.0440(4) Uani 1 2 d S . P . .
Co2 Co -0.07679(8) 0.30871(6) 0.25708(5) 0.0347(2) Uani 1 1 d . . . . .
Co3 Co -0.87020(9) 0.56314(7) 0.43011(5) 0.0448(3) Uani 1 1 d . . . . .
C1 C -0.1519(7) 0.6539(5) 0.4412(4) 0.0496(18) Uani 1 1 d . . . . .
C2 C -0.0987(6) 0.7617(5) 0.3835(4) 0.0424(16) Uani 1 1 d . . . . .
H2A H -0.0665 0.8001 0.4122 0.051 Uiso 1 1 calc R U . . .
H2B H -0.0249 0.7524 0.3406 0.051 Uiso 1 1 calc R U . . .
C3 C -0.2192(6) 0.8055(4) 0.2826(3) 0.0311(13) Uani 1 1 d . . . . .
C4 C -0.3238(7) 0.8604(5) 0.2556(4) 0.0458(17) Uani 1 1 d . . . . .
H4 H -0.3722 0.9063 0.2816 0.055 Uiso 1 1 calc R U . . .
C5 C -0.3565(6) 0.8472(5) 0.1904(3) 0.0378(15) Uani 1 1 d . . . . .
H5 H -0.4290 0.8819 0.1743 0.045 Uiso 1 1 calc R U . . .
C6 C -0.2821(5) 0.7828(4) 0.1489(3) 0.0244(12) Uani 1 1 d . . . . .
C7 C -0.1780(6) 0.7307(5) 0.1760(3) 0.0375(15) Uani 1 1 d . . . . .
H7 H -0.1270 0.6868 0.1489 0.045 Uiso 1 1 calc R U . . .
C8 C -0.1468(6) 0.7416(5) 0.2427(3) 0.0421(16) Uani 1 1 d . . . . .
H8 H -0.0761 0.7049 0.2599 0.050 Uiso 1 1 calc R U . . .
C9 C -0.3170(5) 0.7619(4) 0.0789(3) 0.0199(11) Uani 1 1 d . . . . .
H9 H -0.2622 0.7030 0.0676 0.024 Uiso 1 1 calc R U . . .
C10 C -0.2876(5) 0.8567(4) 0.0002(3) 0.0186(11) Uani 1 1 d . . . . .
C11 C -0.2600(4) 0.9596(4) -0.0048(3) 0.0193(11) Uani 1 1 d . . . . .
H11 H -0.2569 0.9721 0.0424 0.023 Uiso 1 1 calc R U . . .
C12 C -0.2366(5) 1.0454(4) -0.0764(3) 0.0174(11) Uani 1 1 d . . . . .
C13 C -0.2437(5) 1.0256(4) -0.1457(3) 0.0209(11) Uani 1 1 d . . . . .
C14 C -0.2726(5) 0.9244(4) -0.1441(3) 0.0233(12) Uani 1 1 d . . . . .
H14 H -0.2784 0.9124 -0.1909 0.028 Uiso 1 1 calc R U . . .
C15 C -0.2930(5) 0.8406(4) -0.0707(3) 0.0242(12) Uani 1 1 d . . . . .
C16 C -0.2523(6) 1.1023(4) -0.2830(3) 0.0340(14) Uani 1 1 d . . . . .
H16A H -0.3436 1.0779 -0.2666 0.041 Uiso 1 1 calc R U . . .
H16B H -0.1975 1.0492 -0.3022 0.041 Uiso 1 1 calc R U . . .
C17 C -0.2355(6) 1.2074(5) -0.3519(3) 0.0384(15) Uani 1 1 d . . . . .
C18 C -0.3300(6) 0.7160(5) -0.1336(3) 0.0343(14) Uani 1 1 d . . . . .
H18A H -0.3867 0.7689 -0.1591 0.041 Uiso 1 1 calc R U . . .
H18B H -0.3732 0.6468 -0.1164 0.041 Uiso 1 1 calc R U . . .
C19 C -0.1995(7) 0.7162(5) -0.1969(4) 0.0429(16) Uani 1 1 d . . . . .
C20 C -0.4613(5) 0.7243(4) 0.1036(3) 0.0191(11) Uani 1 1 d . . . . .
C21 C -0.5599(5) 0.7933(4) 0.0847(3) 0.0204(11) Uani 1 1 d . . . . .
H21 H -0.5363 0.8640 0.0542 0.025 Uiso 1 1 calc R U . . .
C22 C -0.6904(5) 0.7645(4) 0.1079(3) 0.0158(10) Uani 1 1 d . . . . .
C23 C -0.7245(5) 0.6590(4) 0.1554(3) 0.0260(12) Uani 1 1 d . . . . .
C24 C -0.6277(6) 0.5866(4) 0.1769(3) 0.0330(13) Uani 1 1 d . . . . .
H24 H -0.6509 0.5166 0.2093 0.040 Uiso 1 1 calc R U . . .
C25 C -0.4969(5) 0.6202(4) 0.1494(3) 0.0264(12) Uani 1 1 d . . . . .
C26 C -0.4160(7) 0.4548(5) 0.2214(4) 0.0565(19) Uani 1 1 d . . . . .
H26A H -0.4646 0.4106 0.2048 0.068 Uiso 1 1 calc R U . . .
H26B H -0.4684 0.4606 0.2730 0.068 Uiso 1 1 calc R U . . .
C27 C -0.2842(8) 0.4043(5) 0.2303(5) 0.0510(18) Uani 1 1 d . . . . .
C28 C -0.9048(6) 0.5294(5) 0.2077(3) 0.0371(14) Uani 1 1 d . . . . .
H28A H -0.8339 0.4856 0.1886 0.045 Uiso 1 1 calc R U . . .
H28B H -0.9749 0.5265 0.1831 0.045 Uiso 1 1 calc R U . . .
C29 C -0.9555(6) 0.4803(5) 0.2957(4) 0.0392(15) Uani 1 1 d . . . . .
C30 C -0.7951(5) 0.8413(4) 0.0808(3) 0.0196(11) Uani 1 1 d . . . . .
H30 H -0.8793 0.8183 0.1219 0.024 Uiso 1 1 calc R U . . .
C31 C -0.8116(5) 0.8377(4) 0.0004(3) 0.0180(11) Uani 1 1 d . . . . .
C32 C -0.7106(6) 0.8123(5) -0.0577(3) 0.0405(16) Uani 1 1 d . . . . .
H32 H -0.6288 0.7941 -0.0473 0.049 Uiso 1 1 calc R U . . .
C33 C -0.7288(6) 0.8136(5) -0.1306(3) 0.0413(16) Uani 1 1 d . . . . .
H33 H -0.6596 0.7959 -0.1687 0.050 Uiso 1 1 calc R U . . .
C34 C -0.8485(6) 0.8407(4) -0.1472(3) 0.0292(13) Uani 1 1 d . . . . .
C35 C -0.9493(6) 0.8684(5) -0.0914(3) 0.0389(16) Uani 1 1 d . . . . .
H35 H -1.0299 0.8893 -0.1027 0.047 Uiso 1 1 calc R U . . .
C36 C -0.9301(5) 0.8650(5) -0.0183(3) 0.0338(14) Uani 1 1 d . . . . .
H36 H -1.0000 0.8818 0.0197 0.041 Uiso 1 1 calc R U . . .
C37 C -0.9198(7) 0.9289(4) -0.2642(3) 0.0408(16) Uani 1 1 d . . . . .
H37A H -0.8641 0.9910 -0.2782 0.049 Uiso 1 1 calc R U . . .
H37B H -1.0055 0.9403 -0.2310 0.049 Uiso 1 1 calc R U . . .
C38 C -0.9355(6) 0.9142(5) -0.3405(3) 0.0371(15) Uani 1 1 d . . . . .
O1 O -0.2716(6) 0.6339(5) 0.4553(4) 0.094(2) Uani 1 1 d . . . . .
O2 O -0.0719(4) 0.5907(3) 0.4753(2) 0.0430(10) Uani 1 1 d . . . . .
O1W O -0.9557(5) 1.1664(3) -0.5390(3) 0.0627(15) Uani 1 1 d . . . . .
O3 O -0.1982(4) 0.8233(3) 0.3487(2) 0.0438(11) Uani 1 1 d . . . . .
O2W O -0.7983(5) 0.9720(4) -0.5404(3) 0.0625(14) Uani 1 1 d . . . . .
O4 O -0.2183(4) 1.1109(3) -0.2154(2) 0.0292(9) Uani 1 1 d . . . . .
O3W O -0.6809(5) 0.5087(4) 0.3955(3) 0.0710(15) Uani 1 1 d . . . . .
O5 O -0.2663(5) 1.2021(4) -0.4134(2) 0.0568(13) Uani 1 1 d . . . . .
O4W O -0.8240(5) 0.6120(4) 0.5189(2) 0.0550(13) Uani 1 1 d . . . . .
O6 O -0.1969(4) 1.2870(3) -0.3433(2) 0.0445(11) Uani 1 1 d . . . . .
O7 O -0.3188(4) 0.7373(3) -0.0644(2) 0.0305(9) Uani 1 1 d . . . . .
O8 O -0.2092(6) 0.7306(5) -0.2652(3) 0.094(2) Uani 1 1 d . . . . .
O9 O -0.0981(4) 0.6971(3) -0.1744(3) 0.0469(11) Uani 1 1 d . . . . .
O10 O -0.3931(4) 0.5536(3) 0.1647(3) 0.0515(12) Uani 1 1 d . . . . .
O11 O -0.1805(5) 0.4293(5) 0.1787(3) 0.0677(15) Uani 1 1 d . . . . .
O12 O -0.2897(5) 0.3325(4) 0.2964(4) 0.0850(18) Uani 1 1 d . . . . .
O13 O -0.8575(4) 0.6343(3) 0.1788(2) 0.0383(10) Uani 1 1 d . . . . .
O14 O -1.0307(4) 0.4000(3) 0.3205(2) 0.0459(11) Uani 1 1 d . . . . .
O15 O -0.9231(5) 0.5229(4) 0.3408(3) 0.0723(16) Uani 1 1 d . . . . .
O16 O -0.8628(4) 0.8377(3) -0.2208(2) 0.0362(10) Uani 1 1 d . . . . .
O17 O -0.9138(4) 0.8251(3) -0.3501(2) 0.0419(11) Uani 1 1 d . . . . .
O18 O -0.9736(5) 0.9937(3) -0.3889(2) 0.0495(12) Uani 1 1 d . . . . .

loop_
_atom_site_aniso_label
_atom_site_aniso_U_11
_atom_site_aniso_U_22
_atom_site_aniso_U_33
_atom_site_aniso_U_23
_atom_site_aniso_U_13
_atom_site_aniso_U_12
Co1 0.0759(10) 0.0314(7) 0.0324(6) -0.0099(6) -0.0291(7) 0.0081(6)
Co2 0.0380(5) 0.0246(5) 0.0372(5) -0.0048(4) -0.0100(4) 0.0030(4)
Co3 0.0561(6) 0.0365(5) 0.0365(5) -0.0016(4) -0.0145(4) -0.0049(4)
C1 0.051(5) 0.040(4) 0.042(4) 0.014(3) -0.020(4) -0.003(4)
C2 0.050(4) 0.044(4) 0.036(3) -0.006(3) -0.024(3) -0.002(3)
C3 0.044(4) 0.027(3) 0.024(3) 0.001(3) -0.021(3) -0.004(3)
C4 0.064(5) 0.035(4) 0.044(4) -0.014(3) -0.024(4) 0.013(3)
C5 0.045(4) 0.037(4) 0.037(3) -0.011(3) -0.023(3) 0.015(3)
C6 0.023(3) 0.025(3) 0.021(3) -0.001(2) -0.007(2) 0.000(2)
C7 0.039(4) 0.045(4) 0.032(3) -0.012(3) -0.017(3) 0.009(3)
C8 0.030(3) 0.060(5) 0.040(4) -0.014(3) -0.022(3) 0.018(3)
C9 0.022(3) 0.016(3) 0.023(3) -0.003(2) -0.011(2) 0.004(2)
C10 0.016(3) 0.017(3) 0.023(3) -0.004(2) -0.009(2) 0.001(2)
C11 0.014(3) 0.023(3) 0.023(3) -0.007(2) -0.009(2) 0.003(2)
C12 0.014(3) 0.015(3) 0.023(3) -0.005(2) -0.006(2) 0.003(2)
C13 0.017(3) 0.025(3) 0.020(3) -0.006(2) -0.004(2) 0.000(2)
C14 0.030(3) 0.023(3) 0.019(3) -0.006(2) -0.011(2) 0.001(2)
C15 0.018(3) 0.024(3) 0.031(3) -0.009(3) -0.006(2) -0.001(2)
C16 0.052(4) 0.023(3) 0.026(3) -0.004(3) -0.012(3) -0.005(3)
C17 0.047(4) 0.033(4) 0.030(3) -0.004(3) -0.009(3) 0.002(3)
C18 0.041(4) 0.024(3) 0.041(3) -0.014(3) -0.011(3) -0.004(3)
C19 0.058(5) 0.036(4) 0.046(4) -0.023(3) -0.022(4) 0.009(3)
C20 0.017(3) 0.020(3) 0.019(3) -0.003(2) -0.004(2) -0.002(2)
C21 0.026(3) 0.015(3) 0.020(3) -0.001(2) -0.011(2) 0.000(2)
C22 0.019(3) 0.016(3) 0.013(2) -0.001(2) -0.008(2) 0.001(2)
C23 0.029(3) 0.020(3) 0.025(3) 0.002(2) -0.009(3) -0.006(2)
C24 0.038(4) 0.015(3) 0.035(3) 0.008(2) -0.010(3) -0.002(3)
C25 0.028(3) 0.019(3) 0.028(3) 0.003(2) -0.014(3) 0.001(2)
C26 0.043(4) 0.034(4) 0.074(5) 0.008(4) -0.018(4) 0.009(3)
C27 0.059(5) 0.029(4) 0.068(5) -0.010(4) -0.031(4) 0.009(4)
C28 0.037(4) 0.028(4) 0.041(4) -0.005(3) -0.007(3) -0.011(3)
C29 0.047(4) 0.029(4) 0.045(4) -0.018(3) -0.012(3) 0.005(3)
C30 0.014(3) 0.016(3) 0.023(3) -0.002(2) -0.002(2) 0.001(2)
C31 0.021(3) 0.013(3) 0.021(3) -0.004(2) -0.010(2) 0.000(2)
C32 0.033(3) 0.062(5) 0.038(3) -0.024(3) -0.024(3) 0.019(3)
C33 0.038(4) 0.061(5) 0.032(3) -0.025(3) -0.013(3) 0.020(3)
C34 0.039(4) 0.025(3) 0.028(3) -0.006(3) -0.020(3) 0.003(3)
C35 0.027(3) 0.060(4) 0.037(3) -0.019(3) -0.019(3) 0.013(3)
C36 0.024(3) 0.055(4) 0.026(3) -0.017(3) -0.007(3) 0.004(3)
C37 0.076(5) 0.021(3) 0.029(3) -0.006(3) -0.024(3) 0.005(3)
C38 0.054(4) 0.033(4) 0.026(3) -0.010(3) -0.015(3) 0.010(3)
O1 0.063(4) 0.077(4) 0.103(5) 0.031(3) -0.032(4) -0.010(3)
O2 0.050(3) 0.030(2) 0.042(2) 0.002(2) -0.016(2) -0.003(2)
O1W 0.117(4) 0.029(3) 0.054(3) -0.007(2) -0.048(3) -0.003(3)
O3 0.069(3) 0.032(2) 0.039(2) -0.007(2) -0.034(2) 0.008(2)
O2W 0.075(4) 0.065(4) 0.056(3) -0.029(3) -0.020(3) 0.003(3)
O4 0.049(3) 0.018(2) 0.0175(18) 0.0011(16) -0.0099(18) -0.0069(18)
O3W 0.057(3) 0.064(4) 0.079(4) -0.015(3) -0.009(3) 0.005(3)
O5 0.097(4) 0.046(3) 0.031(2) -0.007(2) -0.028(3) -0.003(3)
O4W 0.075(3) 0.053(3) 0.033(2) -0.005(2) -0.018(2) -0.010(3)
O6 0.072(3) 0.031(3) 0.028(2) -0.0002(19) -0.018(2) -0.012(2)
O7 0.049(3) 0.017(2) 0.026(2) -0.0070(16) -0.0087(19) -0.0032(18)
O8 0.086(4) 0.153(6) 0.057(3) -0.056(4) -0.027(3) 0.044(4)
O9 0.043(3) 0.050(3) 0.052(3) -0.025(2) -0.007(2) -0.002(2)
O10 0.031(2) 0.023(2) 0.073(3) 0.023(2) -0.018(2) 0.0033(19)
O11 0.050(3) 0.090(4) 0.068(3) -0.031(3) -0.020(3) 0.021(3)
O12 0.065(4) 0.056(4) 0.105(4) 0.025(3) -0.039(3) 0.005(3)
O13 0.022(2) 0.020(2) 0.060(3) 0.002(2) -0.005(2) -0.0116(17)
O14 0.052(3) 0.031(3) 0.040(2) -0.005(2) 0.007(2) -0.014(2)
O15 0.101(4) 0.073(4) 0.051(3) -0.021(3) -0.029(3) -0.014(3)
O16 0.054(3) 0.038(3) 0.026(2) -0.0118(19) -0.026(2) 0.010(2)
O17 0.071(3) 0.027(2) 0.035(2) -0.0107(19) -0.028(2) 0.007(2)
O18 0.092(4) 0.030(3) 0.034(2) -0.008(2) -0.035(3) 0.015(2)

loop_
_atom_type_symbol
_atom_type_description
_atom_type_scat_dispersion_real
_atom_type_scat_dispersion_imag
_atom_type_scat_source
C C 0.0033 0.0016 'International Tables Vol C Tables 4.2.6.8 and 6.1.1.4'
H H 0.0000 0.0000 'International Tables Vol C Tables 4.2.6.8 and 6.1.1.4'
O O 0.0106 0.0060 'International Tables Vol C Tables 4.2.6.8 and 6.1.1.4'
Co Co 0.3494 0.9721 'International Tables Vol C Tables 4.2.6.8 and 6.1.1.4'
N N 0.0061 0.0033 'International Tables Vol C Tables 4.2.6.8 and 6.1.1.4'

loop_
_geom_angle_atom_site_label_1
_geom_angle_atom_site_label_2
_geom_angle_atom_site_label_3
_geom_angle
_geom_angle_site_symmetry_1
_geom_angle_site_symmetry_3
_geom_angle_publ_flag
O18 Co1 O18 180.0 . 2_374 ?
O18 Co1 O2W 90.32(17) . 2_374 ?
O18 Co1 O2W 89.68(17) 2_374 2_374 ?
O18 Co1 O2W 89.68(17) . . ?
O18 Co1 O2W 90.32(17) 2_374 . ?
O2W Co1 O2W 180.00(12) 2_374 . ?
O18 Co1 O1W 93.16(16) . 2_374 ?
O18 Co1 O1W 86.84(15) 2_374 2_374 ?
O2W Co1 O1W 89.1(2) 2_374 2_374 ?
O2W Co1 O1W 90.9(2) . 2_374 ?
O18 Co1 O1W 86.84(16) . . ?
O18 Co1 O1W 93.16(15) 2_374 . ?
O2W Co1 O1W 90.9(2) 2_374 . ?
O2W Co1 O1W 89.1(2) . . ?
O1W Co1 O1W 180.0 2_374 . ?
O17 Co2 O9 105.42(18) 2_465 2_565 ?
O17 Co2 O14 91.92(16) 2_465 1_655 ?
O9 Co2 O14 103.61(16) 2_565 1_655 ?
O17 Co2 O12 91.94(19) 2_465 . ?
O9 Co2 O12 154.88(19) 2_565 . ?
O14 Co2 O12 93.6(2) 1_655 . ?
O17 Co2 O11 148.5(2) 2_465 . ?
O9 Co2 O11 100.32(19) 2_565 . ?
O14 Co2 O11 99.51(18) 1_655 . ?
O12 Co2 O11 58.27(19) . . ?
O3W Co3 O15 90.8(2) . . ?
O3W Co3 O4W 92.00(19) . . ?
O15 Co3 O4W 176.5(2) . . ?
O3W Co3 O2 170.21(19) . 1_455 ?
O15 Co3 O2 87.23(19) . 1_455 ?
O4W Co3 O2 90.37(17) . 1_455 ?
O3W Co3 O6 87.51(19) . 2_475 ?
O15 Co3 O6 88.30(18) . 2_475 ?
O4W Co3 O6 89.74(16) . 2_475 ?
O2 Co3 O6 102.01(17) 1_455 2_475 ?
O3W Co3 O2 90.26(19) . 2_466 ?
O15 Co3 O2 95.62(18) . 2_466 ?
O4W Co3 O2 86.45(16) . 2_466 ?
O2 Co3 O2 80.40(17) 1_455 2_466 ?
O6 Co3 O2 175.52(15) 2_475 2_466 ?
O1 C1 O2 124.4(6) . . ?
O1 C1 C2 118.1(6) . . ?
O2 C1 C2 117.5(6) . . ?
O3 C2 C1 111.5(5) . . ?
O3 C2 H2A 109.3 . . ?
C1 C2 H2A 109.3 . . ?
O3 C2 H2B 109.3 . . ?
C1 C2 H2B 109.3 . . ?
H2A C2 H2B 108.0 . . ?
C8 C3 O3 125.6(5) . . ?
C8 C3 C4 119.2(5) . . ?
O3 C3 C4 115.2(5) . . ?
C5 C4 C3 120.5(6) . . ?
C5 C4 H4 119.7 . . ?
C3 C4 H4 119.7 . . ?
C6 C5 C4 120.5(5) . . ?
C6 C5 H5 119.8 . . ?
C4 C5 H5 119.8 . . ?
C7 C6 C5 117.9(5) . . ?
C7 C6 C9 119.4(5) . . ?
C5 C6 C9 122.6(4) . . ?
C6 C7 C8 121.8(5) . . ?
C6 C7 H7 119.1 . . ?
C8 C7 H7 119.1 . . ?
C3 C8 C7 120.1(5) . . ?
C3 C8 H8 120.0 . . ?
C7 C8 H8 120.0 . . ?
C6 C9 C20 110.7(4) . . ?
C6 C9 C10 114.0(4) . . ?
C20 C9 C10 110.8(4) . . ?
C6 C9 H9 107.0 . . ?
C20 C9 H9 107.0 . . ?
C10 C9 H9 107.0 . . ?
C11 C10 C15 117.1(5) . . ?
C11 C10 C9 124.3(4) . . ?
C15 C10 C9 118.6(4) . . ?
C10 C11 C12 123.6(4) . . ?
C10 C11 H11 118.2 . . ?
C12 C11 H11 118.2 . . ?
C13 C12 C11 117.4(4) . . ?
C13 C12 C30 119.8(4) . 2_475 ?
C11 C12 C30 122.8(4) . 2_475 ?
O4 C13 C14 122.3(4) . . ?
O4 C13 C12 116.1(4) . . ?
C14 C13 C12 121.6(5) . . ?
C13 C14 C15 118.7(4) . . ?
C13 C14 H14 120.6 . . ?
C15 C14 H14 120.6 . . ?
O7 C15 C10 115.9(5) . . ?
O7 C15 C14 122.4(4) . . ?
C10 C15 C14 121.7(5) . . ?
O4 C16 C17 112.5(4) . . ?
O4 C16 H16A 109.1 . . ?
C17 C16 H16A 109.1 . . ?
O4 C16 H16B 109.1 . . ?
C17 C16 H16B 109.1 . . ?
H16A C16 H16B 107.8 . . ?
O6 C17 O5 126.8(6) . . ?
O6 C17 C16 119.3(5) . . ?
O5 C17 C16 113.9(5) . . ?
O7 C18 C19 115.1(4) . . ?
O7 C18 H18A 108.5 . . ?
C19 C18 H18A 108.5 . . ?
O7 C18 H18B 108.5 . . ?
C19 C18 H18B 108.5 . . ?
H18A C18 H18B 107.5 . . ?
O8 C19 O9 126.6(7) . . ?
O8 C19 C18 115.0(6) . . ?
O9 C19 C18 118.3(5) . . ?
C25 C20 C21 117.7(5) . . ?
C25 C20 C9 120.3(4) . . ?
C21 C20 C9 121.9(5) . . ?
C22 C21 C20 124.0(5) . . ?
C22 C21 H21 118.0 . . ?
C20 C21 H21 118.0 . . ?
C21 C22 C23 117.3(4) . . ?
C21 C22 C30 122.3(4) . . ?
C23 C22 C30 120.3(4) . . ?
O13 C23 C22 115.2(4) . . ?
O13 C23 C24 124.3(5) . . ?
C22 C23 C24 120.5(5) . . ?
C25 C24 C23 119.3(5) . . ?
C25 C24 H24 120.4 . . ?
C23 C24 H24 120.4 . . ?
C20 C25 C24 121.1(5) . . ?
C20 C25 O10 115.2(5) . . ?
C24 C25 O10 123.7(5) . . ?
O10 C26 C27 109.0(6) . . ?
O10 C26 H26A 109.9 . . ?
C27 C26 H26A 109.9 . . ?
O10 C26 H26B 109.9 . . ?
C27 C26 H26B 109.9 . . ?
H26A C26 H26B 108.3 . . ?
O11 C27 O12 120.9(7) . . ?
O11 C27 C26 124.3(7) . . ?
O12 C27 C26 114.8(7) . . ?
O13 C28 C29 117.8(5) . . ?
O13 C28 H28A 107.9 . . ?
C29 C28 H28A 107.9 . . ?
O13 C28 H28B 107.9 . . ?
C29 C28 H28B 107.9 . . ?
H28A C28 H28B 107.2 . . ?
O14 C29 O15 124.8(6) . . ?
O14 C29 C28 117.4(5) . . ?
O15 C29 C28 117.8(6) . . ?
C22 C30 C12 110.6(4) . 2_475 ?
C22 C30 C31 111.1(4) . . ?
C12 C30 C31 112.0(4) 2_475 . ?
C22 C30 H30 107.7 . . ?
C12 C30 H30 107.7 2_475 . ?
C31 C30 H30 107.7 . . ?
C36 C31 C32 116.9(4) . . ?
C36 C31 C30 119.7(4) . . ?
C32 C31 C30 123.4(4) . . ?
C33 C32 C31 121.4(5) . . ?
C33 C32 H32 119.3 . . ?
C31 C32 H32 119.3 . . ?
C34 C33 C32 120.2(5) . . ?
C34 C33 H33 119.9 . . ?
C32 C33 H33 119.9 . . ?
C35 C34 C33 119.5(5) . . ?
C35 C34 O16 122.5(5) . . ?
C33 C34 O16 117.9(5) . . ?
C34 C35 C36 119.5(5) . . ?
C34 C35 H35 120.3 . . ?
C36 C35 H35 120.3 . . ?
C31 C36 C35 122.5(5) . . ?
C31 C36 H36 118.8 . . ?
C35 C36 H36 118.8 . . ?
O16 C37 C38 109.7(4) . . ?
O16 C37 H37A 109.7 . . ?
C38 C37 H37A 109.7 . . ?
O16 C37 H37B 109.7 . . ?
C38 C37 H37B 109.7 . . ?
H37A C37 H37B 108.2 . . ?
O17 C38 O18 124.7(5) . . ?
O17 C38 C37 118.9(5) . . ?
O18 C38 C37 116.3(5) . . ?
C1 O2 Co3 130.7(4) . 1_655 ?
C1 O2 Co3 124.3(4) . 2_466 ?
Co3 O2 Co3 99.60(17) 1_655 2_466 ?
C3 O3 C2 117.6(4) . . ?
C13 O4 C16 118.4(4) . . ?
C17 O6 Co3 129.9(4) . 2_475 ?
C15 O7 C18 118.8(4) . . ?
C19 O9 Co2 119.1(4) . 2_565 ?
C26 O10 C25 120.7(5) . . ?
C27 O11 Co2 90.5(4) . . ?
C27 O12 Co2 90.3(5) . . ?
C23 O13 C28 122.1(4) . . ?
C29 O14 Co2 130.0(4) . 1_455 ?
C29 O15 Co3 168.9(5) . . ?
C34 O16 C37 114.6(4) . . ?
C38 O17 Co2 122.1(4) . 2_465 ?
C38 O18 Co1 125.5(4) . . ?

loop_
_geom_bond_atom_site_label_1
_geom_bond_atom_site_label_2
_geom_bond_distance
_geom_bond_site_symmetry_2
_geom_bond_publ_flag
Co1 O18 2.079(3) . ?
Co1 O18 2.079(3) 2_374 ?
Co1 O2W 2.096(5) 2_374 ?
Co1 O2W 2.096(5) . ?
Co1 O1W 2.129(4) 2_374 ?
Co1 O1W 2.130(4) . ?
Co2 O17 1.993(4) 2_465 ?
Co2 O9 2.044(4) 2_565 ?
Co2 O14 2.079(4) 1_655 ?
Co2 O12 2.191(5) . ?
Co2 O11 2.209(5) . ?
Co3 O3W 2.072(5) . ?
Co3 O15 2.078(4) . ?
Co3 O4W 2.098(4) . ?
Co3 O2 2.108(4) 1_455 ?
Co3 O6 2.113(4) 2_475 ?
Co3 O2 2.188(4) 2_466 ?
C1 O1 1.246(8) . ?
C1 O2 1.281(7) . ?
C1 C2 1.504(9) . ?
C2 O3 1.437(6) . ?
C2 H2A 0.9700 . ?
C2 H2B 0.9700 . ?
C3 C8 1.352(8) . ?
C3 O3 1.369(6) . ?
C3 C4 1.389(8) . ?
C4 C5 1.383(7) . ?
C4 H4 0.9300 . ?
C5 C6 1.381(7) . ?
C5 H5 0.9300 . ?
C6 C7 1.372(7) . ?
C6 C9 1.524(6) . ?
C7 C8 1.388(7) . ?
C7 H7 0.9300 . ?
C8 H8 0.9300 . ?
C9 C20 1.532(7) . ?
C9 C10 1.533(7) . ?
C9 H9 0.9800 . ?
C10 C11 1.385(7) . ?
C10 C15 1.385(6) . ?
C11 C12 1.391(7) . ?
C11 H11 0.9300 . ?
C12 C13 1.386(6) . ?
C12 C30 1.535(7) 2_475 ?
C13 O4 1.367(6) . ?
C13 C14 1.387(7) . ?
C14 C15 1.399(7) . ?
C14 H14 0.9300 . ?
C15 O7 1.377(6) . ?
C16 O4 1.408(6) . ?
C16 C17 1.518(8) . ?
C16 H16A 0.9700 . ?
C16 H16B 0.9700 . ?
C17 O6 1.228(7) . ?
C17 O5 1.266(6) . ?
C18 O7 1.408(6) . ?
C18 C19 1.529(8) . ?
C18 H18A 0.9700 . ?
C18 H18B 0.9700 . ?
C19 O8 1.219(7) . ?
C19 O9 1.226(7) . ?
C20 C25 1.375(7) . ?
C20 C21 1.373(6) . ?
C21 C22 1.366(7) . ?
C21 H21 0.9300 . ?
C22 C23 1.393(7) . ?
C22 C30 1.517(6) . ?
C23 O13 1.378(6) . ?
C23 C24 1.394(7) . ?
C24 C25 1.382(7) . ?
C24 H24 0.9300 . ?
C25 O10 1.385(6) . ?
C26 O10 1.362(7) . ?
C26 C27 1.523(9) . ?
C26 H26A 0.9700 . ?
C26 H26B 0.9700 . ?
C27 O11 1.210(8) . ?
C27 O12 1.252(8) . ?
C28 O13 1.391(6) . ?
C28 C29 1.468(8) . ?
C28 H28A 0.9700 . ?
C28 H28B 0.9700 . ?
C29 O14 1.254(7) . ?
C29 O15 1.258(7) . ?
C30 C12 1.535(7) 2_475 ?
C30 C31 1.529(6) . ?
C30 H30 0.9800 . ?
C31 C36 1.376(7) . ?
C31 C32 1.383(7) . ?
C32 C33 1.381(7) . ?
C32 H32 0.9300 . ?
C33 C34 1.371(7) . ?
C33 H33 0.9300 . ?
C34 C35 1.371(7) . ?
C34 O16 1.395(6) . ?
C35 C36 1.378(7) . ?
C35 H35 0.9300 . ?
C36 H36 0.9300 . ?
C37 O16 1.405(6) . ?
C37 C38 1.509(7) . ?
C37 H37A 0.9700 . ?
C37 H37B 0.9700 . ?
C38 O17 1.246(6) . ?
C38 O18 1.252(6) . ?
O2 Co3 2.108(4) 1_655 ?
O2 Co3 2.188(4) 2_466 ?
O6 Co3 2.113(4) 2_475 ?
O9 Co2 2.044(4) 2_565 ?
O14 Co2 2.079(4) 1_455 ?
O17 Co2 1.993(4) 2_465 ?

loop_
_geom_torsion_atom_site_label_1
_geom_torsion_atom_site_label_2
_geom_torsion_atom_site_label_3
_geom_torsion_atom_site_label_4
_geom_torsion
_geom_torsion_site_symmetry_1
_geom_torsion_site_symmetry_2
_geom_torsion_site_symmetry_3
_geom_torsion_site_symmetry_4
_geom_torsion_publ_flag
O1 C1 C2 O3 -4.2(9) . . . . ?
O2 C1 C2 O3 179.0(5) . . . . ?
C8 C3 C4 C5 2.2(10) . . . . ?
O3 C3 C4 C5 -178.6(5) . . . . ?
C3 C4 C5 C6 -2.8(10) . . . . ?
C4 C5 C6 C7 1.7(9) . . . . ?
C4 C5 C6 C9 177.4(5) . . . . ?
C5 C6 C7 C8 -0.2(9) . . . . ?
C9 C6 C7 C8 -176.0(5) . . . . ?
O3 C3 C8 C7 -179.7(6) . . . . ?
C4 C3 C8 C7 -0.6(10) . . . . ?
C6 C7 C8 C3 -0.4(10) . . . . ?
C7 C6 C9 C20 123.8(5) . . . . ?
C5 C6 C9 C20 -51.8(7) . . . . ?
C7 C6 C9 C10 -110.6(6) . . . . ?
C5 C6 C9 C10 73.8(7) . . . . ?
C6 C9 C10 C11 -13.7(7) . . . . ?
C20 C9 C10 C11 111.9(5) . . . . ?
C6 C9 C10 C15 168.5(4) . . . . ?
C20 C9 C10 C15 -65.9(5) . . . . ?
C15 C10 C11 C12 -0.7(7) . . . . ?
C9 C10 C11 C12 -178.5(4) . . . . ?
C10 C11 C12 C13 1.0(7) . . . . ?
C10 C11 C12 C30 -179.5(4) . . . 2_475 ?
C11 C12 C13 O4 -179.1(4) . . . . ?
C30 C12 C13 O4 1.4(6) 2_475 . . . ?
C11 C12 C13 C14 -0.2(7) . . . . ?
C30 C12 C13 C14 -179.7(4) 2_475 . . . ?
O4 C13 C14 C15 177.9(4) . . . . ?
C12 C13 C14 C15 -1.0(7) . . . . ?
C11 C10 C15 O7 179.1(4) . . . . ?
C9 C10 C15 O7 -3.0(6) . . . . ?
C11 C10 C15 C14 -0.5(7) . . . . ?
C9 C10 C15 C14 177.4(4) . . . . ?
C13 C14 C15 O7 -178.3(5) . . . . ?
C13 C14 C15 C10 1.3(7) . . . . ?
O4 C16 C17 O6 -0.6(8) . . . . ?
O4 C16 C17 O5 -179.6(5) . . . . ?
O7 C18 C19 O8 -158.6(6) . . . . ?
O7 C18 C19 O9 25.0(8) . . . . ?
C6 C9 C20 C25 -79.3(5) . . . . ?
C10 C9 C20 C25 153.3(4) . . . . ?
C6 C9 C20 C21 97.5(5) . . . . ?
C10 C9 C20 C21 -29.9(6) . . . . ?
C25 C20 C21 C22 -0.6(7) . . . . ?
C9 C20 C21 C22 -177.5(4) . . . . ?
C20 C21 C22 C23 1.7(7) . . . . ?
C20 C21 C22 C30 -175.6(4) . . . . ?
C21 C22 C23 O13 178.6(4) . . . . ?
C30 C22 C23 O13 -4.1(6) . . . . ?
C21 C22 C23 C24 -0.8(7) . . . . ?
C30 C22 C23 C24 176.6(4) . . . . ?
O13 C23 C24 C25 179.6(5) . . . . ?
C22 C23 C24 C25 -1.1(8) . . . . ?
C21 C20 C25 C24 -1.4(7) . . . . ?
C9 C20 C25 C24 175.5(5) . . . . ?
C21 C20 C25 O10 178.3(4) . . . . ?
C9 C20 C25 O10 -4.7(7) . . . . ?
C23 C24 C25 C20 2.3(8) . . . . ?
C23 C24 C25 O10 -177.5(5) . . . . ?
O10 C26 C27 O11 -23.0(10) . . . . ?
O10 C26 C27 O12 157.2(6) . . . . ?
O13 C28 C29 O14 160.2(5) . . . . ?
O13 C28 C29 O15 -18.3(8) . . . . ?
C21 C22 C30 C12 -36.5(6) . . . 2_475 ?
C23 C22 C30 C12 146.3(4) . . . 2_475 ?
C21 C22 C30 C31 88.5(5) . . . . ?
C23 C22 C30 C31 -88.7(5) . . . . ?
C22 C30 C31 C36 153.9(5) . . . . ?
C12 C30 C31 C36 -81.9(6) 2_475 . . . ?
C22 C30 C31 C32 -28.9(7) . . . . ?
C12 C30 C31 C32 95.2(6) 2_475 . . . ?
C36 C31 C32 C33 -0.5(9) . . . . ?
C30 C31 C32 C33 -177.8(5) . . . . ?
C31 C32 C33 C34 0.3(10) . . . . ?
C32 C33 C34 C35 1.1(10) . . . . ?
C32 C33 C34 O16 -178.2(5) . . . . ?
C33 C34 C35 C36 -2.2(9) . . . . ?
O16 C34 C35 C36 177.1(5) . . . . ?
C32 C31 C36 C35 -0.6(9) . . . . ?
C30 C31 C36 C35 176.8(5) . . . . ?
C34 C35 C36 C31 2.0(9) . . . . ?
O16 C37 C38 O17 8.5(8) . . . . ?
O16 C37 C38 O18 -173.4(6) . . . . ?
O1 C1 O2 Co3 145.7(6) . . . 1_655 ?
C2 C1 O2 Co3 -37.7(8) . . . 1_655 ?
O1 C1 O2 Co3 -2.8(10) . . . 2_466 ?
C2 C1 O2 Co3 173.8(4) . . . 2_466 ?
C8 C3 O3 C2 -6.1(9) . . . . ?
C4 C3 O3 C2 174.8(5) . . . . ?
C1 C2 O3 C3 -83.5(6) . . . . ?
C14 C13 O4 C16 15.1(7) . . . . ?
C12 C13 O4 C16 -166.0(4) . . . . ?
C17 C16 O4 C13 172.4(4) . . . . ?
O5 C17 O6 Co3 -13.5(10) . . . 2_475 ?
C16 C17 O6 Co3 167.7(4) . . . 2_475 ?
C10 C15 O7 C18 177.9(4) . . . . ?
C14 C15 O7 C18 -2.4(7) . . . . ?
C19 C18 O7 C15 75.0(6) . . . . ?
O8 C19 O9 Co2 1.7(9) . . . 2_565 ?
C18 C19 O9 Co2 177.7(4) . . . 2_565 ?
C27 C26 O10 C25 -175.1(5) . . . . ?
C20 C25 O10 C26 167.5(5) . . . . ?
C24 C25 O10 C26 -12.8(8) . . . . ?
O12 C27 O11 Co2 0.3(7) . . . . ?
C26 C27 O11 Co2 -179.4(6) . . . . ?
O11 C27 O12 Co2 -0.3(7) . . . . ?
C26 C27 O12 Co2 179.5(5) . . . . ?
C22 C23 O13 C28 163.1(4) . . . . ?
C24 C23 O13 C28 -17.5(8) . . . . ?
C29 C28 O13 C23 100.7(6) . . . . ?
O15 C29 O14 Co2 -171.7(5) . . . 1_455 ?
C28 C29 O14 Co2 9.9(8) . . . 1_455 ?
O14 C29 O15 Co3 36(3) . . . . ?
C28 C29 O15 Co3 -146(2) . . . . ?
C35 C34 O16 C37 48.6(8) . . . . ?
C33 C34 O16 C37 -132.1(6) . . . . ?
C38 C37 O16 C34 -177.6(5) . . . . ?
O18 C38 O17 Co2 -155.4(5) . . . 2_465 ?
C37 C38 O17 Co2 22.6(8) . . . 2_465 ?
O17 C38 O18 Co1 -3.6(10) . . . . ?
C37 C38 O18 Co1 178.4(4) . . . . ?
